data_1548372
loop_
_publ_author_name
'Xinchang Wang'
'Yu Wang'
'Huayan Yang'
'Hongxun Fang'
'Ruixue Chen'
'Yibin Sun'
'Nanfeng Zheng'
'Kai Tan'
'Xin Lu'
'Zhongqun Tian'
'Xiaoyu Cao'

_publ_section_title
;
 Assembled molecular face-rotating polyhedra to transfer chirality from
 two to three dimensions
;
_journal_name_full 'Nature Communications'
_journal_page_first 12469
_journal_paper_doi 10.1038/ncomms12469
_journal_volume 7
_journal_year 2016
_chemical_formula_moiety 'C252 H324 N12'
_chemical_formula_sum 'C252 H324 N12'
_chemical_formula_weight 3521.21
_chemical_melting_point ?
_chemical_name_common (CAAA)-2
_space_group_crystal_system trigonal
_space_group_IT_number 146
_space_group_name_Hall 'R 3'
_space_group_name_H-M_alt 'R 3'
_symmetry_space_group_name_Hall 'R 3'
_symmetry_space_group_name_H-M 'R 3 :H'
_atom_sites_solution_hydrogens geom
_atom_sites_solution_primary direct
_atom_sites_solution_secondary difmap
_cell_angle_alpha 90
_cell_angle_beta 90
_cell_angle_gamma 120
_cell_formula_units_Z 3
_cell_length_a 23.1134(9)
_cell_length_b 23.1134(9)
_cell_length_c 52.322(3)
_cell_measurement_reflns_used 7819
_cell_measurement_temperature 100.01(10)
_cell_measurement_theta_max 61.9260
_cell_measurement_theta_min 4.0150
_cell_volume 24207.1(19)
_computing_cell_refinement
;
CrysAlisPro, Agilent Technologies,
Version 1.171.36.28 (release 01-02-2013 CrysAlis171 .NET)
(compiled Feb  1 2013,16:14:44)
;
_computing_data_collection
;
CrysAlisPro, Agilent Technologies,
Version 1.171.36.28 (release 01-02-2013 CrysAlis171 .NET)
(compiled Feb  1 2013,16:14:44)
;
_computing_data_reduction
;
CrysAlisPro, Agilent Technologies,
Version 1.171.36.28 (release 01-02-2013 CrysAlis171 .NET)
(compiled Feb  1 2013,16:14:44)
;
_computing_molecular_graphics 'Olex2 (Dolomanov et al., 2009)'
_computing_publication_material 'Olex2 (Dolomanov et al., 2009)'
_computing_structure_refinement 'ShelXL (Sheldrick, 2015)'
_computing_structure_solution 'ShelXS (Sheldrick, 2008)'
_diffrn_ambient_temperature 100.01(10)
_diffrn_detector_area_resol_mean 10.3415
_diffrn_measured_fraction_theta_full 0.929
_diffrn_measured_fraction_theta_max 0.973
_diffrn_measurement_details
;
#__ type_ start__ end____ width___ exp.time_
  1 omega  -43.00   30.00   0.5000    5.0000
omega____ theta____ kappa____ phi______ frames
    -      -40.7424   38.0000  -30.0000 146

#__ type_ start__ end____ width___ exp.time_
  2 omega  -25.00   24.00   0.5000    5.0000
omega____ theta____ kappa____ phi______ frames
    -      -40.7424   38.0000 -180.0000 98

#__ type_ start__ end____ width___ exp.time_
  3 omega  -49.00   32.00   0.5000    5.0000
omega____ theta____ kappa____ phi______ frames
    -      -40.7424   38.0000   90.0000 162

#__ type_ start__ end____ width___ exp.time_
  4 omega   64.00  166.00   0.5000   25.0000
omega____ theta____ kappa____ phi______ frames
    -       90.7981   30.0000  -60.0000 204

#__ type_ start__ end____ width___ exp.time_
  5 omega  106.00  158.00   0.5000   25.0000
omega____ theta____ kappa____ phi______ frames
    -       90.7981  125.0000   90.0000 104

#__ type_ start__ end____ width___ exp.time_
  6 omega  108.00  155.00   0.5000   25.0000
omega____ theta____ kappa____ phi______ frames
    -       90.7981  125.0000 -120.0000 94

#__ type_ start__ end____ width___ exp.time_
  7 omega   36.00   79.00   0.5000   25.0000
omega____ theta____ kappa____ phi______ frames
    -       90.7981  -61.0000 -120.0000 86

#__ type_ start__ end____ width___ exp.time_
  8 omega   71.00  166.00   0.5000   25.0000
omega____ theta____ kappa____ phi______ frames
    -       90.7981   45.0000   30.0000 190

#__ type_ start__ end____ width___ exp.time_
  9 omega   96.00  121.00   0.5000   25.0000
omega____ theta____ kappa____ phi______ frames
    -       90.7981  -61.0000 -120.0000 50

#__ type_ start__ end____ width___ exp.time_
 10 omega   94.00  121.50   0.5000   25.0000
omega____ theta____ kappa____ phi______ frames
    -       90.7981  125.0000 -150.0000 55
;
_diffrn_measurement_device_type 'SuperNova, Dual, Cu at zero, Atlas'
_diffrn_measurement_method '\w scans'
_diffrn_radiation_type CuK\a
_diffrn_radiation_wavelength 1.54184
_diffrn_reflns_av_R_equivalents 0.0300
_diffrn_reflns_av_unetI/netI 0.0280
_diffrn_reflns_Laue_measured_fraction_full 0.929
_diffrn_reflns_Laue_measured_fraction_max 0.973
_diffrn_reflns_limit_h_max 24
_diffrn_reflns_limit_h_min -25
_diffrn_reflns_limit_k_max 26
_diffrn_reflns_limit_k_min -21
_diffrn_reflns_limit_l_max 54
_diffrn_reflns_limit_l_min -60
_diffrn_reflns_number 29315
_diffrn_reflns_point_group_measured_fraction_full 0.753
_diffrn_reflns_point_group_measured_fraction_max 0.789
_diffrn_reflns_theta_full 67.684
_diffrn_reflns_theta_max 65.661
_diffrn_reflns_theta_min 3.825
_diffrn_source 'SuperNova (Cu) X-ray Source'
_exptl_absorpt_coefficient_mu 0.309
_exptl_absorpt_correction_T_max 1.00000
_exptl_absorpt_correction_T_min 0.88191
_exptl_absorpt_correction_type multi-scan
_exptl_absorpt_process_details
;
CrysAlisPro, Agilent Technologies,
Version 1.171.36.28 (release 01-02-2013 CrysAlis171 .NET)
(compiled Feb  1 2013,16:14:44)
Empirical absorption correction using spherical harmonics,
 implemented in SCALE3 ABSPACK scaling algorithm.
;
_exptl_crystal_colour 'clear light colourless'
_exptl_crystal_density_diffrn 0.725
_exptl_crystal_density_meas ?
_exptl_crystal_density_method 'Not measured'
_exptl_crystal_description block
_exptl_crystal_F_000 5760
_exptl_crystal_size_max 0.5
_exptl_crystal_size_mid 0.4
_exptl_crystal_size_min 0.4
_exptl_transmission_factor_max 'Not measured'
_exptl_transmission_factor_min 'Not measured'
_refine_diff_density_max 0.206
_refine_diff_density_min -0.175
_refine_diff_density_rms 0.034
_refine_ls_abs_structure_details
;
 Flack x determined using 3565 quotients [(I+)-(I-)]/[(I+)+(I-)]
 (Parsons and Flack (2004), Acta Cryst. A60, s61).
;
_refine_ls_abs_structure_Flack 0.8(3)
_refine_ls_extinction_coef .
_refine_ls_extinction_method none
_refine_ls_goodness_of_fit_ref 0.935
_refine_ls_hydrogen_treatment constr
_refine_ls_matrix_type full
_refine_ls_number_parameters 801
_refine_ls_number_reflns 14704
_refine_ls_number_restraints 179
_refine_ls_restrained_S_all 0.959
_refine_ls_R_factor_all 0.0823
_refine_ls_R_factor_gt 0.0696
_refine_ls_shift/su_max 0.000
_refine_ls_shift/su_mean 0.000
_refine_ls_structure_factor_coef Fsqd
_refine_ls_weighting_details
;
 w=1/[\s^2^(Fo^2^)+(0.1535P)^2^]
 where P=(Fo^2^+2Fc^2^)/3
;
_refine_ls_weighting_scheme calc
_refine_ls_wR_factor_gt 0.1906
_refine_ls_wR_factor_ref 0.2059
_reflns_Friedel_coverage 0.620
_reflns_Friedel_fraction_full 0.577
_reflns_Friedel_fraction_max 0.604
_reflns_number_gt 10078
_reflns_number_total 14704
_reflns_threshold_expression 'I > 2\s(I)'
_cod_data_source_file ncomms12469-s4.cif
_cod_data_source_block (CAAA)-2
_cod_depositor_comments
;
The following automatic conversions were performed:

'_chemical_melting_point' value 'Not measured' was changed to '?' -
the value is undefined or not given.

'_exptl_crystal_density_meas' value 'Not measured' was changed to '?'
- the value is perceived as not measured.

Automatic conversion script
Id: cif_fix_values 5376 2017-05-30 11:51:03Z andrius 
;
_cod_original_cell_volume 24207(2)
_cod_database_code 1548372
_shelx_space_group_comment
;
The symmetry employed for this shelxl refinement is uniquely defined
by the following loop, which should always be used as a source of
symmetry information in preference to the above space-group names.
They are only intended as comments.
;
_shelx_estimated_absorpt_t_max 0.886
_shelx_estimated_absorpt_t_min 0.861
_olex2_refinement_description
;
1. Fixed Uiso
 At 1.2 times of:
  All C(H) groups, All C(H,H) groups, All C(H,H,H,H) groups
 At 1.5 times of:
  All C(H,H,H) groups
2. Restrained distances
 C2AA-C22
 1.54 with sigma of 0.02
 C2AA-C23
 2.55 with sigma of 0.02
 C23-C22
 1.54 with sigma of 0.02
 C31-C6AA
 1.54 with sigma of 0.02
 C1AA-C31
 2.55 with sigma of 0.02
 C2AB-C22
 1.54 with sigma of 0.02
 C26-C13
 1.54 with sigma of 0.02
 C26-C14
 2.55 with sigma of 0.02
 C7-C25
 1.54 with sigma of 0.02
 C7-C0AA
 1.54 with sigma of 0.02
 H64A-H2A
 2 with sigma of 0.02
 H64A-H7AB
 1.9 with sigma of 0.02
 C61-C27
 1.54 with sigma of 0.02
 C27-C16
 1.54 with sigma of 0.02
 C61-C16
 2.55 with sigma of 0.02
 C11-C27
 2.55 with sigma of 0.02
 C16-C11
 1.54 with sigma of 0.02
3. Rigid bond restraints
 C6, C22, C23, C2AA
 with sigma for 1-2 distances of 0.001 and sigma for 1-3 distances of 0.001
 C6AA, C5AA, C1AA, C31
 with sigma for 1-2 distances of 0.001 and sigma for 1-3 distances of 0.001
 C12, C13, C14, C26
 with sigma for 1-2 distances of 0.001 and sigma for 1-3 distances of 0.001
 C24, C0AA, C7, C25
 with sigma for 1-2 distances of 0.001 and sigma for 1-3 distances of 0.001
 C63, C64, C1, C3
 with sigma for 1-2 distances of 0.001 and sigma for 1-3 distances of 0.001
 C2, C65, C7AA, C62
 with sigma for 1-2 distances of 0.001 and sigma for 1-3 distances of 0.001
 C11, C16, C27, C61
 with sigma for 1-2 distances of 0.001 and sigma for 1-3 distances of 0.001
4. Uiso/Uaniso restraints and constraints
C6 \\sim C22 \\sim C23 \\sim C2AA: within 1.7A with sigma of 0.04 and sigma for
terminal atoms of 0.08
C6AA \\sim C5AA \\sim C1AA \\sim C31: within 1.7A with sigma of 0.04 and sigma
for terminal atoms of 0.08
C12 \\sim C13 \\sim C14 \\sim C26: within 1.7A with sigma of 0.04 and sigma for
terminal atoms of 0.08
C24 \\sim C0AA \\sim C7 \\sim C25: within 1.7A with sigma of 0.04 and sigma for
terminal atoms of 0.08
C64 \\sim C1 \\sim C3 \\sim C63: within 1.7A with sigma of 0.04 and sigma for
terminal atoms of 0.08
C7AA \\sim C2 \\sim C65 \\sim C62: within 1.7A with sigma of 0.04 and sigma for
terminal atoms of 0.08
C11 \\sim C16 \\sim C27 \\sim C61: within 1.7A with sigma of 0.04 and sigma for
terminal atoms of 0.08
Uanis(C31) = Uanis(C31A)
Uanis(C2AA) = Uanis(C2AB)
5. Others
 Sof(H6AC)=Sof(H6AD)=Sof(C31A)=Sof(H31D)=Sof(H31E)=Sof(H31F)=1-FVAR(1)
 Sof(H6AA)=Sof(H6AB)=Sof(C31)=Sof(H31A)=Sof(H31B)=Sof(H31C)=FVAR(1)
 Sof(H22C)=Sof(H22D)=Sof(C2AB)=Sof(H2AD)=Sof(H2AE)=Sof(H2AF)=1-FVAR(2)
 Sof(H22A)=Sof(H22B)=Sof(C2AA)=Sof(H2AA)=Sof(H2AB)=Sof(H2AC)=FVAR(2)
6.a Ternary CH refined with riding coordinates:
 C005(H005), C009(H009), C00E(H00F), C00K(H00K)
6.b Secondary CH2 refined with riding coordinates:
 C006(H00A,H00B), C008(H00C,H00D), C00G(H00H,H00I), C00O(H00N,H00O), C00S(H00P,
 H00Q), C010(H01A,H01B), C01A(H01C,H01D), C01I(H01E,H01F), C6AA(H6AA,H6AB),
 C6AA(H6AC,H6AD), C5AA(H5AA,H5AB), C4(H4A,H4B), C6(H6A,H6B), C1AA(H1AA,H1AB),
 C8(H8A,H8B), C11(H11A,H11B), C12(H12A,H12B), C13(H13A,H13B), C14(H14A,H14B),
 C16(H16A,H16B), C22(H22A,H22B), C22(H22C,H22D), C23(H23A,H23B), C24(H24A,H24B),
  C0AA(H0AA,H0AB), C7(H7A,H7B), C27(H27A,H27B), C4AA(H4AA,H4AB), C63(H63A,H63B),
  C62(H62A,H62B), C64(H64A,H64B), C65(H65A,H65B), C1(H1A,H1B), C2(H2A,H2B)
6.c Me refined with riding coordinates:
 C25(H25A,H25B,H25C), C2AA(H2AA,H2AB,H2AC), C26(H26A,H26B,H26C), C31(H31A,H31B,
 H31C), C3AA(H3AA,H3AB,H3AC), C31A(H31D,H31E,H31F), C2AB(H2AD,H2AE,H2AF),
 C61(H61A,H61B,H61C), C3(H3A,H3B,H3C), C7AA(H7AA,H7AB,H7AC)
6.d Aromatic/amide H refined with riding coordinates:
 C007(H007), C00B(H00E), C00F(H00G), C00H(H00J), C00L(H00L), C00M(H00M),
 C00T(H00T), C00V(H00V), C00Y(H00Y), C012(H012), C017(H017), C01J(H01J),
 C01P(H01P), C01X(H01X), C01B(H01G), C01V(H01V)
;
_olex2_submission_special_instructions 'No special instructions were received'

loop_
_space_group_symop_operation_xyz
'x, y, z'
'-y, x-y, z'
'-x+y, -x, z'
'x+2/3, y+1/3, z+1/3'
'-y+2/3, x-y+1/3, z+1/3'
'-x+y+2/3, -x+1/3, z+1/3'
'x+1/3, y+2/3, z+2/3'
'-y+1/3, x-y+2/3, z+2/3'
'-x+y+1/3, -x+2/3, z+2/3'

loop_
_atom_site_label
_atom_site_type_symbol
_atom_site_fract_x
_atom_site_fract_y
_atom_site_fract_z
_atom_site_U_iso_or_equiv
_atom_site_adp_type
_atom_site_occupancy
_atom_site_site_symmetry_order
_atom_site_calc_flag
_atom_site_refinement_flags_posn
_atom_site_refinement_flags_adp
_atom_site_refinement_flags_occupancy
_atom_site_disorder_assembly
_atom_site_disorder_group
N001 N 0.03510(13) -0.28199(13) -0.62425(6) 0.0742(7) Uani 1 1 d . . . . .
N002 N 0.08120(18) -0.37338(15) -0.63135(6) 0.0853(8) Uani 1 1 d . . . . .
N003 N -0.28907(14) -0.30539(15) -0.37998(6) 0.0776(7) Uani 1 1 d . . . . .
N004 N -0.2838(2) -0.2250(2) -0.42343(8) 0.1018(10) Uani 1 1 d . . . . .
C005 C 0.10291(15) -0.25926(16) -0.63296(7) 0.0709(8) Uani 1 1 d . . . . .
H005 H 0.1322 -0.2478 -0.6180 0.085 Uiso 1 1 calc R . . . .
C006 C -0.2606(2) -0.2117(2) -0.35164(8) 0.0874(10) Uani 1 1 d . . . . .
H00A H -0.3069 -0.2324 -0.3464 0.105 Uiso 1 1 calc R . . . .
H00B H -0.2383 -0.2278 -0.3404 0.105 Uiso 1 1 calc R . . . .
C007 C 0.02880(19) -0.2735(2) -0.60091(9) 0.0872(10) Uani 1 1 d . . . . .
H007 H 0.0667 -0.2533 -0.5907 0.105 Uiso 1 1 calc R . . . .
C008 C 0.1272(2) -0.19863(18) -0.64943(9) 0.0910(11) Uani 1 1 d . . . . .
H00C H 0.1266 -0.1632 -0.6397 0.109 Uiso 1 1 calc R . . . .
H00D H 0.0976 -0.2089 -0.6640 0.109 Uiso 1 1 calc R . . . .
C009 C -0.25761(19) -0.23312(18) -0.37859(7) 0.0789(9) Uani 1 1 d . . . . .
H009 H -0.2106 -0.2136 -0.3836 0.095 Uiso 1 1 calc R . . . .
C00A C -0.1572(2) -0.3466(2) -0.58886(8) 0.0909(11) Uani 1 1 d . . . . .
C00B C -0.09626(17) -0.3317(2) -0.60096(8) 0.0831(10) Uani 1 1 d . . . . .
H00E H -0.0969 -0.3476 -0.6173 0.100 Uiso 1 1 calc R . . . .
C00C C -0.03827(19) -0.2951(2) -0.58902(9) 0.0954(12) Uani 1 1 d . . . . .
C00D C -0.2772(2) -0.40145(19) -0.38530(8) 0.0863(10) Uani 1 1 d . . . . .
C00E C 0.1048(2) -0.31526(17) -0.64765(7) 0.0796(9) Uani 1 1 d . . . . .
H00F H 0.0753 -0.3270 -0.6625 0.096 Uiso 1 1 calc R . . . .
C00F C 0.0247(2) -0.42525(18) -0.63644(8) 0.0851(10) Uani 1 1 d . . . . .
H00G H 0.0002 -0.4230 -0.6501 0.102 Uiso 1 1 calc R . . . .
C00G C -0.2288(3) -0.1377(2) -0.34867(10) 0.1066(14) Uani 1 1 d . . . . .
H00H H -0.1813 -0.1168 -0.3521 0.128 Uiso 1 1 calc R . . . .
H00I H -0.2346 -0.1271 -0.3313 0.128 Uiso 1 1 calc R . . . .
C00H C -0.2345(2) -0.4259(2) -0.38513(7) 0.0889(11) Uani 1 1 d . . . . .
H00J H -0.1885 -0.3971 -0.3844 0.107 Uiso 1 1 calc R . . . .
C00I C -0.51383(19) -0.5166(2) -0.62236(9) 0.0968(12) Uani 1 1 d . . . . .
C00J C -0.3929(2) -0.4492(2) -0.59645(8) 0.0927(11) Uani 1 1 d . . . . .
C00K C -0.2910(3) -0.2080(2) -0.39670(8) 0.0958(12) Uani 1 1 d . . . . .
H00K H -0.3385 -0.2279 -0.3924 0.115 Uiso 1 1 calc R . . . .
C00L C -0.39561(19) -0.4818(3) -0.61902(8) 0.1014(13) Uani 1 1 d . . . . .
H00L H -0.3580 -0.4820 -0.6252 0.122 Uiso 1 1 calc R . . . .
C00M C -0.25109(19) -0.32831(18) -0.38459(7) 0.0778(9) Uani 1 1 d . . . . .
H00M H -0.2060 -0.2991 -0.3876 0.093 Uiso 1 1 calc R . . . .
C00N C -0.39708(19) -0.6731(2) -0.38656(9) 0.0918(11) Uani 1 1 d . . . . .
C00O C 0.1753(2) -0.29242(19) -0.65680(8) 0.0876(10) Uani 1 1 d . . . . .
H00N H 0.1756 -0.3280 -0.6665 0.105 Uiso 1 1 calc R . . . .
H00O H 0.2045 -0.2827 -0.6422 0.105 Uiso 1 1 calc R . . . .
C00P C -0.4493(2) -0.4537(3) -0.58627(9) 0.1082(14) Uani 1 1 d . . . . .
C00Q C -0.3409(2) -0.6102(2) -0.38726(8) 0.0915(11) Uani 1 1 d . . . . .
C00R C -0.3287(2) -0.5382(2) -0.38616(8) 0.0846(10) Uani 1 1 d . . . . .
C00S C 0.1989(2) -0.17468(18) -0.65900(9) 0.0894(11) Uani 1 1 d . . . . .
H00P H 0.2132 -0.1362 -0.6701 0.107 Uiso 1 1 calc R . . . .
H00Q H 0.2292 -0.1612 -0.6446 0.107 Uiso 1 1 calc R . . . .
C00T C -0.3731(2) -0.5138(2) -0.38603(9) 0.0958(12) Uani 1 1 d . . . . .
H00T H -0.4191 -0.5424 -0.3860 0.115 Uiso 1 1 calc R . . . .
C00U C -0.26148(19) -0.4968(2) -0.38612(8) 0.0890(11) Uani 1 1 d . . . . .
C00V C -0.3464(2) -0.4473(2) -0.38602(8) 0.0917(11) Uani 1 1 d . . . . .
H00V H -0.3754 -0.4303 -0.3865 0.110 Uiso 1 1 calc R . . . .
C00W C -0.2197(2) -0.5304(2) -0.38584(10) 0.0983(12) Uani 1 1 d . . . . .
C00X C -0.1569(2) -0.3268(3) -0.56385(9) 0.0989(12) Uani 1 1 d . . . . .
C00Y C -0.4553(2) -0.5140(3) -0.63211(9) 0.1061(14) Uani 1 1 d . . . . .
H00Y H -0.4573 -0.5344 -0.6477 0.127 Uiso 1 1 calc R . . . .
C00Z C -0.2690(2) -0.3866(2) -0.57815(8) 0.0903(11) Uani 1 1 d . . . . .
C010 C 0.2015(2) -0.2300(2) -0.67353(9) 0.0966(12) Uani 1 1 d . . . . .
H01A H 0.2472 -0.2153 -0.6786 0.116 Uiso 1 1 calc R . . . .
H01B H 0.1746 -0.2405 -0.6889 0.116 Uiso 1 1 calc R . . . .
C012 C -0.5112(2) -0.4874(3) -0.59988(9) 0.0981(12) Uani 1 1 d . . . . .
H012 H -0.5493 -0.4890 -0.5932 0.118 Uiso 1 1 calc R . . . .
C014 C -0.2562(2) -0.3343(2) -0.53601(8) 0.0884(10) Uani 1 1 d . . . . .
C017 C -0.3374(3) -0.2601(3) -0.43622(10) 0.1235(18) Uani 1 1 d . . . . .
H017 H -0.3782 -0.2716 -0.4287 0.148 Uiso 1 1 calc R . . . .
C01A C -0.2603(4) -0.1105(3) -0.36710(11) 0.1256(18) Uani 1 1 d . . . . .
H01C H -0.2371 -0.0621 -0.3659 0.151 Uiso 1 1 calc R . . . .
H01D H -0.3066 -0.1274 -0.3624 0.151 Uiso 1 1 calc R . . . .
C01C C -0.2231(2) -0.2964(3) -0.51188(9) 0.1073(15) Uani 1 1 d . . . . .
C01D C -0.3356(2) -0.4098(2) -0.57757(8) 0.0954(12) Uani 1 1 d . . . . .
C01E C -0.3644(2) -0.3947(3) -0.55754(9) 0.0994(12) Uani 1 1 d . . . . .
C01F C -0.2275(2) -0.3466(3) -0.55699(9) 0.0989(12) Uani 1 1 d . . . . .
C01G C -0.2263(2) -0.3931(2) -0.59971(8) 0.0898(11) Uani 1 1 d . . . . .
C01H C -0.4379(2) -0.4190(3) -0.56062(9) 0.1237(19) Uani 1 1 d . . . . .
C01I C -0.2567(3) -0.1312(3) -0.39509(10) 0.1155(16) Uani 1 1 d . . . . .
H01E H -0.2789 -0.1152 -0.4064 0.139 Uiso 1 1 calc R . . . .
H01F H -0.2104 -0.1114 -0.4004 0.139 Uiso 1 1 calc R . . . .
C01J C -0.0374(2) -0.2730(3) -0.56405(11) 0.128(2) Uani 1 1 d . . . . .
H01J H 0.0033 -0.2469 -0.5558 0.154 Uiso 1 1 calc R . . . .
C01N C -0.3277(2) -0.3586(3) -0.53626(8) 0.1020(13) Uani 1 1 d . . . . .
C01P C -0.0965(2) -0.2895(4) -0.55136(10) 0.134(2) Uani 1 1 d . . . . .
H01P H -0.0955 -0.2755 -0.5346 0.161 Uiso 1 1 calc R . . . .
C01X C -0.3962(3) -0.3174(4) -0.47633(12) 0.157(3) Uani 1 1 d . . . . .
H01X H -0.4355 -0.3236 -0.4690 0.189 Uiso 1 1 calc R . . . .
C013 C -0.3368(3) -0.2832(4) -0.46264(11) 0.132(2) Uani 1 1 d . . . . .
C01B C -0.2788(3) -0.2735(3) -0.47364(10) 0.1146(16) Uani 1 1 d . . . . .
H01G H -0.2386 -0.2495 -0.4649 0.138 Uiso 1 1 calc R . . . .
C018 C -0.2798(2) -0.3001(2) -0.49839(9) 0.0984(12) Uani 1 1 d . . . . .
C015 C -0.3393(2) -0.3342(3) -0.51187(11) 0.1222(18) Uani 1 1 d . . . . .
C01V C -0.3986(3) -0.3420(6) -0.50002(12) 0.181(4) Uani 1 1 d . . . . .
H01V H -0.4392 -0.3642 -0.5087 0.217 Uiso 1 1 calc R . . . .
C6AA C -0.2247(3) -0.2654(3) -0.64926(10) 0.1158(13) Uani 1 1 d D U . . .
H6AA H -0.1968 -0.2707 -0.6618 0.139 Uiso 0.102(11) 1 calc R . P A 1
H6AB H -0.2099 -0.2182 -0.6478 0.139 Uiso 0.102(11) 1 calc R . P A 1
H6AC H -0.1951 -0.2693 -0.6614 0.139 Uiso 0.898(11) 1 calc R . P A 2
H6AD H -0.2701 -0.2927 -0.6555 0.139 Uiso 0.898(11) 1 calc R . P A 2
C5AA C -0.2336(2) -0.3636(3) -0.62540(8) 0.0998(11) Uani 1 1 d . U . . .
H5AA H -0.2039 -0.3660 -0.6379 0.120 Uiso 1 1 calc R . . . .
H5AB H -0.2790 -0.3909 -0.6316 0.120 Uiso 1 1 calc R . . . .
C4 C -0.1768(2) -0.51268(19) -0.36086(10) 0.0925(11) Uani 1 1 d . . . . .
H4A H -0.1461 -0.5295 -0.3627 0.111 Uiso 1 1 calc R . . . .
H4B H -0.1501 -0.4644 -0.3597 0.111 Uiso 1 1 calc R . . . .
C6 C -0.2377(3) -0.4625(3) -0.60295(11) 0.1207(15) Uani 1 1 d . U . . .
H6A H -0.2832 -0.4907 -0.6089 0.145 Uiso 1 1 calc R . . . .
H6B H -0.2083 -0.4614 -0.6164 0.145 Uiso 1 1 calc R . . . .
C1AA C -0.2183(3) -0.2926(3) -0.62346(10) 0.1078(11) Uani 1 1 d D U . . .
H1AA H -0.1732 -0.2650 -0.6170 0.129 Uiso 1 1 calc R . . . .
H1AB H -0.2487 -0.2900 -0.6114 0.129 Uiso 1 1 calc R . . . .
C8 C -0.2133(2) -0.5381(3) -0.33620(11) 0.1129(14) Uani 1 1 d . . . . .
H8A H -0.2416 -0.5188 -0.3336 0.135 Uiso 1 1 calc R . . . .
H8B H -0.2420 -0.5862 -0.3375 0.135 Uiso 1 1 calc R . . . .
C11 C -0.4545(4) -0.3611(5) -0.56330(15) 0.165(2) Uani 1 1 d D U . . .
H11A H -0.4422 -0.3359 -0.5475 0.198 Uiso 1 1 calc R . . . .
H11B H -0.5025 -0.3811 -0.5652 0.198 Uiso 1 1 calc R . . . .
C12 C -0.4853(4) -0.4711(6) -0.54183(12) 0.171(3) Uani 1 1 d . U . . .
H12A H -0.4803 -0.4503 -0.5252 0.206 Uiso 1 1 calc R . . . .
H12B H -0.5309 -0.4877 -0.5475 0.206 Uiso 1 1 calc R . . . .
C13 C -0.5265(7) -0.5871(8) -0.5223(2) 0.282(7) Uani 1 1 d D U . . .
H13A H -0.5099 -0.6168 -0.5178 0.338 Uiso 1 1 calc R . . . .
H13B H -0.5367 -0.5710 -0.5068 0.338 Uiso 1 1 calc R . . . .
C14 C -0.4735(5) -0.5264(7) -0.5393(2) 0.211(4) Uani 1 1 d D U . . .
H14A H -0.4295 -0.5099 -0.5319 0.253 Uiso 1 1 calc R . . . .
H14B H -0.4729 -0.5431 -0.5562 0.253 Uiso 1 1 calc R . . . .
C16 C -0.4189(5) -0.3094(5) -0.5866(2) 0.200(3) Uani 1 1 d D U . . .
H16A H -0.3709 -0.2905 -0.5860 0.240 Uiso 1 1 calc R . . . .
H16B H -0.4353 -0.3315 -0.6029 0.240 Uiso 1 1 calc R . . . .
C22 C -0.2323(6) -0.5617(5) -0.5852(2) 0.216(4) Uani 1 1 d D U . . .
H22A H -0.2718 -0.5975 -0.5771 0.259 Uiso 0.430(13) 1 calc R . P B 1
H22B H -0.1931 -0.5617 -0.5786 0.259 Uiso 0.430(13) 1 calc R . P B 1
H22C H -0.1974 -0.5559 -0.5969 0.259 Uiso 0.570(13) 1 calc R . P B 2
H22D H -0.2750 -0.5921 -0.5930 0.259 Uiso 0.570(13) 1 calc R . P B 2
C23 C -0.2278(4) -0.4947(3) -0.58070(14) 0.1485(18) Uani 1 1 d D U . . .
H23A H -0.2607 -0.5008 -0.5679 0.178 Uiso 1 1 calc R . . . .
H23B H -0.1841 -0.4645 -0.5736 0.178 Uiso 1 1 calc R . . . .
C24 C -0.1729(4) -0.2219(5) -0.51682(18) 0.175(3) Uani 1 1 d . U . . .
H24A H -0.1669 -0.1989 -0.5007 0.210 Uiso 1 1 calc R . . . .
H24B H -0.1305 -0.2188 -0.5208 0.210 Uiso 1 1 calc R . . . .
C0AA C -0.1833(8) -0.1851(6) -0.5351(3) 0.246(6) Uani 1 1 d D U . . .
H0AA H -0.2182 -0.1759 -0.5300 0.295 Uiso 1 1 calc R . . . .
H0AB H -0.1944 -0.2075 -0.5515 0.295 Uiso 1 1 calc R . . . .
C7 C -0.1151(9) -0.1216(7) -0.5356(3) 0.287(8) Uani 1 1 d D U . . .
H7A H -0.0798 -0.1327 -0.5362 0.345 Uiso 1 1 calc R . . . .
H7B H -0.1089 -0.0950 -0.5204 0.345 Uiso 1 1 calc R . . . .
C25 C -0.1133(8) -0.0822(11) -0.5600(4) 0.343(11) Uani 1 1 d D U . . .
H25A H -0.1116 -0.1055 -0.5749 0.514 Uiso 1 1 calc R . . . .
H25B H -0.0745 -0.0384 -0.5595 0.514 Uiso 1 1 calc R . . . .
H25C H -0.1528 -0.0783 -0.5606 0.514 Uiso 1 1 calc R . . . .
C27 C -0.4370(10) -0.2566(8) -0.5828(4) 0.304(7) Uani 1 1 d D U . . .
H27A H -0.4596 -0.2631 -0.5990 0.365 Uiso 1 1 calc R . . . .
H27B H -0.4733 -0.2818 -0.5709 0.365 Uiso 1 1 calc R . . . .
C2AA C -0.2368(12) -0.5695(11) -0.6171(4) 0.199(5) Uani 0.430(13) 1 d D U P B 1
H2AA H -0.2390 -0.6107 -0.6219 0.299 Uiso 0.430(13) 1 calc R . P B 1
H2AB H -0.1979 -0.5327 -0.6247 0.299 Uiso 0.430(13) 1 calc R . P B 1
H2AC H -0.2760 -0.5695 -0.6231 0.299 Uiso 0.430(13) 1 calc R . P B 1
C26 C -0.5879(7) -0.6223(9) -0.5395(4) 0.320(10) Uani 1 1 d D U . . .
H26A H -0.6229 -0.6597 -0.5305 0.480 Uiso 1 1 calc R . . . .
H26B H -0.5767 -0.6377 -0.5547 0.480 Uiso 1 1 calc R . . . .
H26C H -0.6029 -0.5917 -0.5440 0.480 Uiso 1 1 calc R . . . .
C31 C -0.2995(16) -0.305(3) -0.6581(9) 0.132(2) Uani 0.102(11) 1 d D U P A 1
H31A H -0.3035 -0.2885 -0.6745 0.198 Uiso 0.102(11) 1 calc R . P A 1
H31B H -0.3267 -0.2978 -0.6459 0.198 Uiso 0.102(11) 1 calc R . P A 1
H31C H -0.3141 -0.3513 -0.6592 0.198 Uiso 0.102(11) 1 calc R . P A 1
C4AA C -0.1700(3) -0.5234(2) -0.31400(13) 0.1159(16) Uani 1 1 d . . . . .
H4AA H -0.1405 -0.5412 -0.3170 0.139 Uiso 1 1 calc R . . . .
H4AB H -0.1424 -0.4753 -0.3124 0.139 Uiso 1 1 calc R . . . .
C3AA C -0.2046(4) -0.5498(4) -0.28994(18) 0.160(2) Uani 1 1 d . . . . .
H3AA H -0.2337 -0.5321 -0.2866 0.240 Uiso 1 1 calc R . . . .
H3AB H -0.1726 -0.5371 -0.2764 0.240 Uiso 1 1 calc R . . . .
H3AC H -0.2306 -0.5976 -0.2909 0.240 Uiso 1 1 calc R . . . .
C31A C -0.2085(4) -0.1952(4) -0.64822(14) 0.132(2) Uani 0.898(11) 1 d . . P A 2
H31D H -0.1625 -0.1674 -0.6436 0.198 Uiso 0.898(11) 1 calc R . P A 2
H31E H -0.2364 -0.1906 -0.6357 0.198 Uiso 0.898(11) 1 calc R . P A 2
H31F H -0.2162 -0.1819 -0.6647 0.198 Uiso 0.898(11) 1 calc R . P A 2
C2AB C -0.2249(9) -0.5935(8) -0.5592(4) 0.199(5) Uani 0.570(13) 1 d D . P B 2
H2AD H -0.2516 -0.5891 -0.5462 0.299 Uiso 0.570(13) 1 calc R . P B 2
H2AE H -0.1789 -0.5707 -0.5540 0.299 Uiso 0.570(13) 1 calc R . P B 2
H2AF H -0.2396 -0.6400 -0.5619 0.299 Uiso 0.570(13) 1 calc R . P B 2
C61 C -0.4301(17) -0.1924(11) -0.5773(9) 0.50(2) Uani 1 1 d D U . . .
H61A H -0.3867 -0.1577 -0.5827 0.747 Uiso 1 1 calc R . . . .
H61B H -0.4350 -0.1886 -0.5593 0.747 Uiso 1 1 calc R . . . .
H61C H -0.4639 -0.1881 -0.5863 0.747 Uiso 1 1 calc R . . . .
C63 C -0.1768(3) -0.5082(3) -0.40937(12) 0.1181(14) Uani 1 1 d . U . . .
H63A H -0.1510 -0.5309 -0.4098 0.142 Uiso 1 1 calc R . . . .
H63B H -0.1454 -0.4607 -0.4079 0.142 Uiso 1 1 calc R . . . .
C62 C -0.1945(3) -0.3345(5) -0.49562(11) 0.159(2) Uani 1 1 d . U . . .
H62A H -0.1770 -0.3109 -0.4796 0.191 Uiso 1 1 calc R . . . .
H62B H -0.1575 -0.3332 -0.5049 0.191 Uiso 1 1 calc R . . . .
C64 C -0.2142(5) -0.5209(4) -0.43465(15) 0.166(2) Uani 1 1 d . U . . .
H64A H -0.2353 -0.4938 -0.4358 0.199 Uiso 1 1 calc DR . . . .
H64B H -0.2486 -0.5675 -0.4360 0.199 Uiso 1 1 calc R . . . .
C65 C -0.2497(8) -0.4128(8) -0.4893(3) 0.246(5) Uani 1 1 d . U . . .
H65A H -0.2878 -0.4136 -0.4812 0.295 Uiso 1 1 calc R . . . .
H65B H -0.2651 -0.4363 -0.5054 0.295 Uiso 1 1 calc R . . . .
C1 C -0.1619(10) -0.5021(10) -0.4563(3) 0.298(7) Uani 1 1 d . U . . .
H1A H -0.1358 -0.4538 -0.4578 0.357 Uiso 1 1 calc R . . . .
H1B H -0.1848 -0.5198 -0.4724 0.357 Uiso 1 1 calc R . . . .
C2 C -0.2306(13) -0.4469(11) -0.4747(5) 0.356(10) Uani 1 1 d . U . . .
H2A H -0.2188 -0.4275 -0.4578 0.427 Uiso 1 1 calc DR . . . .
H2B H -0.1922 -0.4471 -0.4821 0.427 Uiso 1 1 calc R . . . .
C3 C -0.1119(17) -0.5319(19) -0.4506(9) 0.538(19) Uani 1 1 d . U . . .
H3A H -0.0892 -0.5144 -0.4347 0.806 Uiso 1 1 calc R . . . .
H3B H -0.0797 -0.5189 -0.4641 0.806 Uiso 1 1 calc R . . . .
H3C H -0.1375 -0.5797 -0.4497 0.806 Uiso 1 1 calc R . . . .
C7AA C -0.296(3) -0.5244(14) -0.4734(6) 0.64(4) Uani 1 1 d . U . . .
H7AA H -0.3348 -0.5228 -0.4677 0.953 Uiso 1 1 calc R . . . .
H7AB H -0.2869 -0.5506 -0.4617 0.953 Uiso 1 1 calc DR . . . .
H7AC H -0.3045 -0.5443 -0.4901 0.953 Uiso 1 1 calc R . . . .

loop_
_atom_site_aniso_label
_atom_site_aniso_U_11
_atom_site_aniso_U_22
_atom_site_aniso_U_33
_atom_site_aniso_U_23
_atom_site_aniso_U_13
_atom_site_aniso_U_12
N001 0.0603(15) 0.0648(15) 0.091(2) 0.0029(14) -0.0035(13) 0.0265(13)
N002 0.101(2) 0.0588(16) 0.0897(19) 0.0152(14) 0.0164(16) 0.0357(17)
N003 0.0673(16) 0.0798(18) 0.0880(18) -0.0016(14) 0.0125(13) 0.0384(15)
N004 0.127(3) 0.107(2) 0.094(2) -0.009(2) 0.011(2) 0.076(2)
C005 0.0549(17) 0.0660(18) 0.082(2) -0.0059(16) -0.0029(15) 0.0229(14)
C006 0.081(2) 0.101(3) 0.094(3) -0.018(2) -0.0010(19) 0.055(2)
C007 0.072(2) 0.097(3) 0.093(3) -0.001(2) 0.0050(19) 0.042(2)
C008 0.088(2) 0.0576(19) 0.115(3) -0.0016(19) 0.010(2) 0.0271(18)
C009 0.080(2) 0.076(2) 0.092(2) -0.0152(18) 0.0073(18) 0.0474(18)
C00A 0.086(2) 0.108(3) 0.078(2) -0.017(2) -0.0172(19) 0.049(2)
C00B 0.061(2) 0.089(2) 0.101(3) -0.006(2) -0.0042(18) 0.0391(18)
C00C 0.065(2) 0.107(3) 0.108(3) -0.014(2) -0.003(2) 0.039(2)
C00D 0.098(3) 0.071(2) 0.091(2) -0.0016(18) 0.002(2) 0.043(2)
C00E 0.097(2) 0.0587(18) 0.076(2) 0.0018(15) 0.0093(18) 0.0333(17)
C00F 0.089(2) 0.064(2) 0.094(2) 0.0085(18) 0.021(2) 0.031(2)
C00G 0.133(4) 0.096(3) 0.114(3) -0.034(2) -0.022(3) 0.074(3)
C00H 0.113(3) 0.086(2) 0.083(2) 0.0015(19) 0.012(2) 0.061(2)
C00I 0.062(2) 0.109(3) 0.108(3) 0.004(2) -0.006(2) 0.033(2)
C00J 0.080(2) 0.113(3) 0.091(3) 0.000(2) 0.005(2) 0.053(2)
C00K 0.116(3) 0.105(3) 0.088(3) -0.011(2) -0.004(2) 0.072(3)
C00L 0.064(2) 0.143(4) 0.087(3) -0.012(3) -0.0101(19) 0.043(2)
C00M 0.077(2) 0.071(2) 0.083(2) 0.0042(16) 0.0045(17) 0.0349(18)
C00N 0.072(2) 0.097(3) 0.103(3) 0.014(2) -0.0071(19) 0.040(2)
C00O 0.097(3) 0.072(2) 0.095(3) 0.0060(18) 0.022(2) 0.043(2)
C00P 0.075(3) 0.150(4) 0.094(3) 0.000(3) 0.015(2) 0.052(3)
C00Q 0.111(3) 0.089(3) 0.093(3) 0.018(2) 0.013(2) 0.064(3)
C00R 0.080(2) 0.088(2) 0.084(2) -0.0029(19) 0.0030(18) 0.041(2)
C00S 0.087(2) 0.062(2) 0.103(3) 0.0078(18) 0.007(2) 0.0252(17)
C00T 0.076(2) 0.087(3) 0.116(3) 0.014(2) 0.000(2) 0.034(2)
C00U 0.074(2) 0.097(3) 0.102(3) 0.015(2) 0.0094(19) 0.048(2)
C00V 0.092(3) 0.071(2) 0.101(3) 0.0062(19) 0.002(2) 0.033(2)
C00W 0.089(3) 0.097(3) 0.118(3) 0.016(2) 0.010(2) 0.053(2)
C00X 0.094(3) 0.129(3) 0.089(3) -0.024(2) -0.016(2) 0.068(3)
C00Y 0.083(3) 0.143(4) 0.096(3) -0.019(3) -0.010(2) 0.060(3)
C00Z 0.093(3) 0.118(3) 0.073(2) 0.008(2) 0.011(2) 0.062(2)
C010 0.090(3) 0.088(3) 0.097(3) 0.000(2) 0.014(2) 0.033(2)
C012 0.072(2) 0.128(3) 0.092(3) -0.009(2) 0.009(2) 0.048(2)
C014 0.080(2) 0.102(3) 0.084(2) -0.017(2) -0.0095(19) 0.046(2)
C017 0.121(4) 0.178(5) 0.100(3) -0.046(3) -0.009(3) 0.096(4)
C01A 0.167(5) 0.123(4) 0.124(4) -0.048(3) -0.035(3) 0.101(4)
C01C 0.097(3) 0.155(4) 0.082(3) -0.040(3) -0.010(2) 0.072(3)
C01D 0.083(3) 0.120(3) 0.082(2) -0.012(2) -0.018(2) 0.050(2)
C01E 0.081(2) 0.128(3) 0.087(3) -0.028(2) -0.018(2) 0.051(2)
C01F 0.070(2) 0.116(3) 0.102(3) -0.006(2) -0.005(2) 0.040(2)
C01G 0.077(2) 0.114(3) 0.082(2) -0.023(2) -0.0113(18) 0.050(2)
C01H 0.076(3) 0.191(6) 0.091(3) -0.034(3) -0.006(2) 0.056(3)
C01I 0.171(5) 0.103(3) 0.108(3) -0.017(2) -0.002(3) 0.095(3)
C01J 0.072(3) 0.173(5) 0.114(4) -0.051(4) 0.001(2) 0.044(3)
C01N 0.105(3) 0.138(4) 0.077(2) -0.012(2) 0.004(2) 0.071(3)
C01P 0.085(3) 0.220(7) 0.091(3) -0.040(3) -0.012(2) 0.072(4)
C01X 0.092(3) 0.256(8) 0.124(4) -0.095(5) -0.022(3) 0.088(4)
C013 0.120(4) 0.205(6) 0.103(3) -0.007(4) 0.015(3) 0.106(4)
C01B 0.126(4) 0.163(5) 0.094(3) -0.027(3) -0.005(3) 0.102(4)
C018 0.093(3) 0.120(3) 0.093(3) -0.025(2) -0.018(2) 0.061(3)
C015 0.086(3) 0.172(5) 0.125(4) -0.051(4) -0.011(3) 0.076(3)
C01V 0.108(4) 0.330(11) 0.116(4) -0.088(6) -0.024(3) 0.118(6)
C6AA 0.116(3) 0.145(4) 0.108(3) 0.009(3) 0.006(2) 0.081(3)
C5AA 0.103(3) 0.136(3) 0.075(2) -0.008(2) -0.009(2) 0.070(3)
C4 0.074(2) 0.066(2) 0.133(3) 0.004(2) 0.000(2) 0.0319(18)
C6 0.103(3) 0.159(4) 0.112(3) -0.051(3) -0.012(3) 0.074(3)
C1AA 0.105(3) 0.138(3) 0.097(2) -0.007(2) -0.004(2) 0.073(3)
C8 0.089(3) 0.105(3) 0.122(4) 0.004(3) 0.009(3) 0.032(2)
C11 0.149(5) 0.255(8) 0.160(5) -0.085(4) -0.043(4) 0.154(6)
C12 0.109(4) 0.262(8) 0.090(4) -0.026(5) 0.015(3) 0.053(5)
C13 0.220(10) 0.287(10) 0.168(8) 0.047(8) 0.024(6) 0.000(8)
C14 0.169(7) 0.263(9) 0.141(6) 0.054(7) 0.021(5) 0.063(6)
C16 0.167(7) 0.262(8) 0.177(6) -0.081(5) -0.033(5) 0.112(6)
C22 0.240(10) 0.148(5) 0.228(7) -0.011(5) -0.054(8) 0.073(6)
C23 0.126(4) 0.147(4) 0.132(4) -0.003(3) 0.011(3) 0.038(4)
C24 0.122(5) 0.177(7) 0.163(6) -0.050(4) 0.043(4) 0.028(5)
C0AA 0.324(14) 0.167(7) 0.173(8) -0.031(5) 0.041(8) 0.068(6)
C7 0.327(15) 0.196(8) 0.239(12) -0.006(7) 0.063(11) 0.056(8)
C25 0.219(13) 0.324(19) 0.37(2) 0.126(15) 0.072(14) 0.048(13)
C27 0.357(17) 0.327(10) 0.316(18) 0.027(10) 0.045(15) 0.237(11)
C2AA 0.176(10) 0.158(9) 0.237(7) -0.069(7) -0.016(9) 0.064(8)
C26 0.209(10) 0.249(15) 0.40(3) -0.035(15) -0.056(11) 0.035(8)
C31 0.137(4) 0.161(6) 0.138(5) -0.014(4) -0.031(3) 0.104(4)
C4AA 0.093(3) 0.085(3) 0.160(5) 0.003(3) -0.031(3) 0.038(2)
C3AA 0.147(5) 0.147(5) 0.174(7) 0.009(5) -0.012(5) 0.064(5)
C31A 0.137(4) 0.161(6) 0.138(5) -0.014(4) -0.031(3) 0.104(4)
C2AB 0.176(10) 0.158(9) 0.237(7) -0.069(7) -0.016(9) 0.064(8)
C61 0.50(3) 0.342(15) 0.75(6) 0.08(3) 0.28(4) 0.283(17)
C63 0.109(3) 0.096(3) 0.160(3) 0.025(3) 0.048(3) 0.059(3)
C62 0.123(4) 0.288(7) 0.093(3) -0.070(4) -0.035(3) 0.123(5)
C64 0.204(7) 0.161(6) 0.141(4) 0.016(4) 0.039(3) 0.097(6)
C65 0.284(13) 0.267(9) 0.197(10) -0.030(8) -0.064(9) 0.146(7)
C1 0.324(15) 0.370(17) 0.170(4) -0.014(10) 0.100(8) 0.153(12)
C2 0.42(2) 0.353(13) 0.35(2) 0.007(14) -0.112(18) 0.235(14)
C3 0.429(19) 0.64(3) 0.67(5) 0.04(3) 0.26(3) 0.362(17)
C7AA 0.83(6) 0.396(19) 0.41(4) 0.21(3) -0.04(4) 0.10(2)

loop_
_atom_type_symbol
_atom_type_description
_atom_type_scat_dispersion_real
_atom_type_scat_dispersion_imag
_atom_type_scat_source
C C 0.0181 0.0091 'International Tables Vol C Tables 4.2.6.8 and 6.1.1.4'
H H 0.0000 0.0000 'International Tables Vol C Tables 4.2.6.8 and 6.1.1.4'
N N 0.0311 0.0180 'International Tables Vol C Tables 4.2.6.8 and 6.1.1.4'

loop_
_geom_angle_atom_site_label_1
_geom_angle_atom_site_label_2
_geom_angle_atom_site_label_3
_geom_angle
_geom_angle_site_symmetry_1
_geom_angle_site_symmetry_3
C007 N001 C005 115.8(3) . .
C00F N002 C00E 118.7(4) . .
C00M N003 C009 116.2(3) . .
C017 N004 C00K 117.4(4) . .
N001 C005 H005 108.8 . .
N001 C005 C008 110.6(3) . .
N001 C005 C00E 109.5(3) . .
C008 C005 H005 108.8 . .
C008 C005 C00E 110.4(3) . .
C00E C005 H005 108.8 . .
H00A C006 H00B 107.7 . .
C009 C006 H00A 108.9 . .
C009 C006 H00B 108.9 . .
C00G C006 H00A 108.9 . .
C00G C006 H00B 108.9 . .
C00G C006 C009 113.3(4) . .
N001 C007 H007 119.0 . .
N001 C007 C00C 122.0(4) . .
C00C C007 H007 119.0 . .
C005 C008 H00C 109.5 . .
C005 C008 H00D 109.5 . .
C005 C008 C00S 110.9(3) . .
H00C C008 H00D 108.1 . .
C00S C008 H00C 109.5 . .
C00S C008 H00D 109.5 . .
N003 C009 C006 110.2(3) . .
N003 C009 H009 108.6 . .
N003 C009 C00K 110.7(3) . .
C006 C009 H009 108.6 . .
C006 C009 C00K 110.2(3) . .
C00K C009 H009 108.6 . .
C00B C00A C01G 124.6(3) . .
C00X C00A C00B 120.0(4) . .
C00X C00A C01G 114.6(4) . .
C00A C00B H00E 119.8 . .
C00C C00B C00A 120.5(4) . .
C00C C00B H00E 119.8 . .
C00B C00C C007 124.1(4) . .
C00B C00C C01J 119.8(4) . .
C01J C00C C007 116.1(4) . .
C00H C00D C00M 120.4(4) . .
C00H C00D C00V 118.3(4) . .
C00V C00D C00M 121.3(4) . .
N002 C00E C005 109.5(3) . .
N002 C00E H00F 108.9 . .
N002 C00E C00O 110.4(3) . .
C005 C00E H00F 108.9 . .
C00O C00E C005 110.2(3) . .
C00O C00E H00F 108.9 . .
N002 C00F H00G 118.1 . .
N002 C00F C00I 123.9(4) . 3_545
C00I C00F H00G 118.1 3_545 .
C006 C00G H00H 109.6 . .
C006 C00G H00I 109.6 . .
C006 C00G C01A 110.2(4) . .
H00H C00G H00I 108.1 . .
C01A C00G H00H 109.6 . .
C01A C00G H00I 109.6 . .
C00D C00H H00J 120.6 . .
C00D C00H C00U 118.9(4) . .
C00U C00H H00J 120.6 . .
C00Y C00I C00F 119.9(5) . 2_445
C012 C00I C00F 120.6(4) . 2_445
C012 C00I C00Y 119.5(4) . .
C00L C00J C01D 131.4(4) . .
C00P C00J C00L 120.7(4) . .
C00P C00J C01D 107.6(4) . .
N004 C00K C009 110.0(3) . .
N004 C00K H00K 109.9 . .
N004 C00K C01I 107.1(4) . .
C009 C00K H00K 109.9 . .
C009 C00K C01I 109.9(4) . .
C01I C00K H00K 109.9 . .
C00J C00L H00L 120.8 . .
C00Y C00L C00J 118.5(4) . .
C00Y C00L H00L 120.8 . .
N003 C00M C00D 120.9(4) . .
N003 C00M H00M 119.6 . .
C00D C00M H00M 119.6 . .
C00Q C00N C00Q 119.6(4) . 2_445
C00Q C00N C00W 113.6(4) 2_445 2_445
C00Q C00N C00W 126.8(4) . 2_445
C00E C00O H00N 109.4 . .
C00E C00O H00O 109.4 . .
C00E C00O C010 111.0(3) . .
H00N C00O H00O 108.0 . .
C010 C00O H00N 109.4 . .
C010 C00O H00O 109.4 . .
C00J C00P C012 120.4(4) . .
C00J C00P C01H 113.5(4) . .
C012 C00P C01H 126.1(4) . .
C00N C00Q C00N 120.2(4) . 3_545
C00N C00Q C00R 105.0(4) 3_545 .
C00N C00Q C00R 134.5(4) . .
C00T C00R C00Q 131.4(4) . .
C00U C00R C00Q 106.7(4) . .
C00U C00R C00T 121.9(4) . .
C008 C00S H00P 109.6 . .
C008 C00S H00Q 109.6 . .
H00P C00S H00Q 108.1 . .
C010 C00S C008 110.4(3) . .
C010 C00S H00P 109.6 . .
C010 C00S H00Q 109.6 . .
C00R C00T H00T 121.5 . .
C00V C00T C00R 117.0(4) . .
C00V C00T H00T 121.5 . .
C00H C00U C00W 124.2(4) . .
C00R C00U C00H 119.7(4) . .
C00R C00U C00W 116.0(4) . .
C00D C00V H00V 118.0 . .
C00T C00V C00D 124.1(4) . .
C00T C00V H00V 118.0 . .
C00N C00W C4 112.9(4) 3_545 .
C00U C00W C00N 98.7(3) . 3_545
C00U C00W C4 110.9(4) . .
C63 C00W C00N 114.3(4) . 3_545
C63 C00W C00U 107.4(4) . .
C63 C00W C4 111.8(4) . .
C00A C00X C01F 107.5(4) . .
C01P C00X C00A 119.2(4) . .
C01P C00X C01F 132.9(4) . .
C00I C00Y H00Y 119.3 . .
C00L C00Y C00I 121.4(4) . .
C00L C00Y H00Y 119.3 . .
C01D C00Z C01F 119.6(4) . .
C01D C00Z C01G 129.0(4) . .
C01F C00Z C01G 111.3(3) . .
C00O C010 H01A 109.6 . .
C00O C010 H01B 109.6 . .
C00S C010 C00O 110.2(3) . .
C00S C010 H01A 109.6 . .
C00S C010 H01B 109.6 . .
H01A C010 H01B 108.1 . .
C00I C012 C00P 119.4(4) . .
C00I C012 H012 120.3 . .
C00P C012 H012 120.3 . .
C01F C014 C01C 128.8(4) . .
C01F C014 C01N 118.8(4) . .
C01N C014 C01C 112.3(3) . .
N004 C017 H017 118.8 . .
N004 C017 C013 122.4(5) . .
C013 C017 H017 118.8 . .
C00G C01A H01C 109.4 . .
C00G C01A H01D 109.4 . .
C00G C01A C01I 111.1(4) . .
H01C C01A H01D 108.0 . .
C01I C01A H01C 109.4 . .
C01I C01A H01D 109.4 . .
C014 C01C C24 112.8(5) . .
C014 C01C C62 110.9(4) . .
C018 C01C C014 101.1(4) . .
C018 C01C C24 107.5(5) . .
C018 C01C C62 108.7(5) . .
C24 C01C C62 114.9(6) . .
C00Z C01D C00J 134.0(4) . .
C00Z C01D C01E 121.0(4) . .
C01E C01D C00J 104.9(3) . .
C01D C01E C01H 114.9(4) . .
C01D C01E C01N 122.1(4) . .
C01N C01E C01H 122.9(4) . .
C00Z C01F C00X 106.5(4) . .
C014 C01F C00X 133.4(4) . .
C014 C01F C00Z 120.2(4) . .
C00A C01G C00Z 98.9(3) . .
C00A C01G C5AA 108.6(4) . .
C5AA C01G C00Z 111.7(3) . .
C6 C01G C00A 111.1(4) . .
C6 C01G C00Z 113.9(4) . .
C6 C01G C5AA 111.9(4) . .
C00P C01H C11 108.6(5) . .
C01E C01H C00P 99.0(4) . .
C01E C01H C11 113.7(5) . .
C01E C01H C12 117.3(6) . .
C12 C01H C00P 106.7(5) . .
C12 C01H C11 110.3(6) . .
C00K C01I C01A 109.2(5) . .
C00K C01I H01E 109.8 . .
C00K C01I H01F 109.8 . .
C01A C01I H01E 109.8 . .
C01A C01I H01F 109.8 . .
H01E C01I H01F 108.3 . .
C00C C01J H01J 119.6 . .
C01P C01J C00C 120.8(4) . .
C01P C01J H01J 119.6 . .
C014 C01N C015 103.5(4) . .
C01E C01N C014 118.1(4) . .
C01E C01N C015 138.4(4) . .
C00X C01P C01J 119.5(5) . .
C00X C01P H01P 120.2 . .
C01J C01P H01P 120.2 . .
C013 C01X H01X 118.9 . .
C01V C01X H01X 118.9 . .
C01V C01X C013 122.1(5) . .
C01X C013 C017 120.0(5) . .
C01B C013 C017 121.1(5) . .
C01B C013 C01X 118.9(5) . .
C013 C01B H01G 119.8 . .
C013 C01B C018 120.5(5) . .
C018 C01B H01G 119.8 . .
C01B C018 C01C 126.5(4) . .
C015 C018 C01C 113.3(4) . .
C015 C018 C01B 120.2(4) . .
C018 C015 C01N 109.9(4) . .
C018 C015 C01V 117.8(5) . .
C01V C015 C01N 132.3(5) . .
C01X C01V C015 120.5(5) . .
C01X C01V H01V 119.7 . .
C015 C01V H01V 119.7 . .
H6AA C6AA H6AB 108.3 . .
H6AC C6AA H6AD 107.7 . .
C1AA C6AA H6AA 109.8 . .
C1AA C6AA H6AB 109.8 . .
C1AA C6AA H6AC 108.9 . .
C1AA C6AA H6AD 108.9 . .
C1AA C6AA C31 109.2(17) . .
C31 C6AA H6AA 109.8 . .
C31 C6AA H6AB 109.8 . .
C31A C6AA H6AC 108.9 . .
C31A C6AA H6AD 108.9 . .
C31A C6AA C1AA 113.3(5) . .
C01G C5AA H5AA 108.8 . .
C01G C5AA H5AB 108.8 . .
H5AA C5AA H5AB 107.7 . .
C1AA C5AA C01G 113.8(4) . .
C1AA C5AA H5AA 108.8 . .
C1AA C5AA H5AB 108.8 . .
C00W C4 H4A 108.0 . .
C00W C4 H4B 108.0 . .
H4A C4 H4B 107.2 . .
C8 C4 C00W 117.3(4) . .
C8 C4 H4A 108.0 . .
C8 C4 H4B 108.0 . .
C01G C6 H6A 107.9 . .
C01G C6 H6B 107.9 . .
H6A C6 H6B 107.2 . .
C23 C6 C01G 117.8(4) . .
C23 C6 H6A 107.9 . .
C23 C6 H6B 107.9 . .
C6AA C1AA H1AA 109.3 . .
C6AA C1AA H1AB 109.3 . .
C5AA C1AA C6AA 111.8(4) . .
C5AA C1AA H1AA 109.3 . .
C5AA C1AA H1AB 109.3 . .
H1AA C1AA H1AB 107.9 . .
C4 C8 H8A 108.7 . .
C4 C8 H8B 108.7 . .
H8A C8 H8B 107.6 . .
C4AA C8 C4 114.2(4) . .
C4AA C8 H8A 108.7 . .
C4AA C8 H8B 108.7 . .
C01H C11 H11A 108.2 . .
C01H C11 H11B 108.2 . .
C01H C11 C16 116.6(5) . .
H11A C11 H11B 107.3 . .
C16 C11 H11A 108.2 . .
C16 C11 H11B 108.2 . .
C01H C12 H12A 109.1 . .
C01H C12 H12B 109.1 . .
H12A C12 H12B 107.8 . .
C14 C12 C01H 112.5(7) . .
C14 C12 H12A 109.1 . .
C14 C12 H12B 109.1 . .
H13A C13 H13B 109.0 . .
C14 C13 H13A 110.9 . .
C14 C13 H13B 110.9 . .
C26 C13 H13A 110.9 . .
C26 C13 H13B 110.9 . .
C26 C13 C14 104.0(11) . .
C12 C14 C13 115.4(13) . .
C12 C14 H14A 108.4 . .
C12 C14 H14B 108.4 . .
C13 C14 H14A 108.4 . .
C13 C14 H14B 108.4 . .
H14A C14 H14B 107.5 . .
C11 C16 H16A 110.7 . .
C11 C16 H16B 110.7 . .
H16A C16 H16B 108.8 . .
C27 C16 C11 105.1(9) . .
C27 C16 H16A 110.7 . .
C27 C16 H16B 110.7 . .
H22A C22 H22B 109.0 . .
H22C C22 H22D 107.9 . .
C23 C22 H22A 111.1 . .
C23 C22 H22B 111.1 . .
C23 C22 H22C 109.2 . .
C23 C22 H22D 109.2 . .
C23 C22 C2AA 103.4(10) . .
C23 C22 C2AB 111.9(10) . .
C2AA C22 H22A 111.1 . .
C2AA C22 H22B 111.1 . .
C2AB C22 H22C 109.2 . .
C2AB C22 H22D 109.2 . .
C6 C23 C22 116.7(7) . .
C6 C23 H23A 108.1 . .
C6 C23 H23B 108.1 . .
C22 C23 H23A 108.1 . .
C22 C23 H23B 108.1 . .
H23A C23 H23B 107.3 . .
C01C C24 H24A 106.7 . .
C01C C24 H24B 106.7 . .
H24A C24 H24B 106.6 . .
C0AA C24 C01C 122.7(9) . .
C0AA C24 H24A 106.7 . .
C0AA C24 H24B 106.7 . .
C24 C0AA H0AA 111.6 . .
C24 C0AA H0AB 111.6 . .
C24 C0AA C7 101.0(13) . .
H0AA C0AA H0AB 109.4 . .
C7 C0AA H0AA 111.6 . .
C7 C0AA H0AB 111.6 . .
C0AA C7 H7A 110.3 . .
C0AA C7 H7B 110.3 . .
C0AA C7 C25 106.9(14) . .
H7A C7 H7B 108.6 . .
C25 C7 H7A 110.3 . .
C25 C7 H7B 110.3 . .
C7 C25 H25A 109.5 . .
C7 C25 H25B 109.5 . .
C7 C25 H25C 109.5 . .
H25A C25 H25B 109.5 . .
H25A C25 H25C 109.5 . .
H25B C25 H25C 109.5 . .
C16 C27 H27A 96.1 . .
C16 C27 H27B 96.1 . .
H27A C27 H27B 103.4 . .
C61 C27 C16 160(2) . .
C61 C27 H27A 96.1 . .
C61 C27 H27B 96.1 . .
C22 C2AA H2AA 109.5 . .
C22 C2AA H2AB 109.5 . .
C22 C2AA H2AC 109.5 . .
H2AA C2AA H2AB 109.5 . .
H2AA C2AA H2AC 109.5 . .
H2AB C2AA H2AC 109.5 . .
C13 C26 H26A 109.5 . .
C13 C26 H26B 109.5 . .
C13 C26 H26C 109.5 . .
H26A C26 H26B 109.5 . .
H26A C26 H26C 109.5 . .
H26B C26 H26C 109.5 . .
C6AA C31 H31A 109.5 . .
C6AA C31 H31B 109.5 . .
C6AA C31 H31C 109.5 . .
H31A C31 H31B 109.5 . .
H31A C31 H31C 109.5 . .
H31B C31 H31C 109.5 . .
C8 C4AA H4AA 108.5 . .
C8 C4AA H4AB 108.5 . .
H4AA C4AA H4AB 107.5 . .
C3AA C4AA C8 115.0(5) . .
C3AA C4AA H4AA 108.5 . .
C3AA C4AA H4AB 108.5 . .
C4AA C3AA H3AA 109.5 . .
C4AA C3AA H3AB 109.5 . .
C4AA C3AA H3AC 109.5 . .
H3AA C3AA H3AB 109.5 . .
H3AA C3AA H3AC 109.5 . .
H3AB C3AA H3AC 109.5 . .
C6AA C31A H31D 109.5 . .
C6AA C31A H31E 109.5 . .
C6AA C31A H31F 109.5 . .
H31D C31A H31E 109.5 . .
H31D C31A H31F 109.5 . .
H31E C31A H31F 109.5 . .
C22 C2AB H2AD 109.5 . .
C22 C2AB H2AE 109.5 . .
C22 C2AB H2AF 109.5 . .
H2AD C2AB H2AE 109.5 . .
H2AD C2AB H2AF 109.5 . .
H2AE C2AB H2AF 109.5 . .
C27 C61 H61A 109.5 . .
C27 C61 H61B 109.5 . .
C27 C61 H61C 109.5 . .
H61A C61 H61B 109.5 . .
H61A C61 H61C 109.5 . .
H61B C61 H61C 109.5 . .
C00W C63 H63A 108.4 . .
C00W C63 H63B 108.4 . .
C00W C63 C64 115.5(5) . .
H63A C63 H63B 107.5 . .
C64 C63 H63A 108.4 . .
C64 C63 H63B 108.4 . .
C01C C62 H62A 108.7 . .
C01C C62 H62B 108.7 . .
C01C C62 C65 114.2(6) . .
H62A C62 H62B 107.6 . .
C65 C62 H62A 108.7 . .
C65 C62 H62B 108.7 . .
C63 C64 H64A 110.3 . .
C63 C64 H64B 110.3 . .
C63 C64 C1 107.0(10) . .
H64A C64 H64B 108.6 . .
C1 C64 H64A 110.3 . .
C1 C64 H64B 110.3 . .
C62 C65 H65A 107.9 . .
C62 C65 H65B 107.9 . .
H65A C65 H65B 107.2 . .
C2 C65 C62 117.7(16) . .
C2 C65 H65A 107.9 . .
C2 C65 H65B 107.9 . .
C64 C1 H1A 109.4 . .
C64 C1 H1B 109.4 . .
C64 C1 C3 111.2(17) . .
H1A C1 H1B 108.0 . .
C3 C1 H1A 109.4 . .
C3 C1 H1B 109.4 . .
C65 C2 H2A 110.6 . .
C65 C2 H2B 110.6 . .
C65 C2 C7AA 106(3) . .
H2A C2 H2B 108.8 . .
C7AA C2 H2A 110.6 . .
C7AA C2 H2B 110.6 . .
C1 C3 H3A 109.5 . .
C1 C3 H3B 109.5 . .
C1 C3 H3C 109.5 . .
H3A C3 H3B 109.5 . .
H3A C3 H3C 109.5 . .
H3B C3 H3C 109.5 . .
C2 C7AA H7AA 109.5 . .
C2 C7AA H7AB 109.5 . .
C2 C7AA H7AC 109.5 . .
H7AA C7AA H7AB 109.5 . .
H7AA C7AA H7AC 109.5 . .
H7AB C7AA H7AC 109.5 . .

loop_
_geom_bond_atom_site_label_1
_geom_bond_atom_site_label_2
_geom_bond_distance
_geom_bond_site_symmetry_2
N001 C005 1.455(4) .
N001 C007 1.257(5) .
N002 C00E 1.448(5) .
N002 C00F 1.284(5) .
N003 C009 1.452(5) .
N003 C00M 1.255(5) .
N004 C00K 1.484(6) .
N004 C017 1.279(7) .
C005 H005 0.9800 .
C005 C008 1.495(5) .
C005 C00E 1.525(5) .
C006 H00A 0.9700 .
C006 H00B 0.9700 .
C006 C009 1.507(6) .
C006 C00G 1.496(6) .
C007 H007 0.9300 .
C007 C00C 1.505(6) .
C008 H00C 0.9700 .
C008 H00D 0.9700 .
C008 C00S 1.544(6) .
C009 H009 0.9800 .
C009 C00K 1.511(6) .
C00A C00B 1.421(6) .
C00A C00X 1.385(6) .
C00A C01G 1.520(6) .
C00B H00E 0.9300 .
C00B C00C 1.330(6) .
C00C C01J 1.399(7) .
C00D C00H 1.362(6) .
C00D C00M 1.484(5) .
C00D C00V 1.410(6) .
C00E H00F 0.9800 .
C00E C00O 1.518(6) .
C00F H00G 0.9300 .
C00F C00I 1.426(6) 3_545
C00G H00H 0.9700 .
C00G H00I 0.9700 .
C00G C01A 1.520(8) .
C00H H00J 0.9300 .
C00H C00U 1.433(6) .
C00I C00F 1.426(6) 2_445
C00I C00Y 1.418(6) .
C00I C012 1.342(7) .
C00J C00L 1.386(7) .
C00J C00P 1.362(6) .
C00J C01D 1.534(6) .
C00K H00K 0.9800 .
C00K C01I 1.542(7) .
C00L H00L 0.9300 .
C00L C00Y 1.379(6) .
C00M H00M 0.9300 .
C00N C00Q 1.383(6) .
C00N C00Q 1.425(6) 2_445
C00N C00W 1.523(6) 2_445
C00O H00N 0.9700 .
C00O H00O 0.9700 .
C00O C010 1.529(6) .
C00P C012 1.431(7) .
C00P C01H 1.518(7) .
C00Q C00N 1.425(6) 3_545
C00Q C00R 1.544(6) .
C00R C00T 1.397(6) .
C00R C00U 1.358(6) .
C00S H00P 0.9700 .
C00S H00Q 0.9700 .
C00S C010 1.515(6) .
C00T H00T 0.9300 .
C00T C00V 1.339(6) .
C00U C00W 1.512(6) .
C00V H00V 0.9300 .
C00W C00N 1.523(6) 3_545
C00W C4 1.567(7) .
C00W C63 1.501(7) .
C00X C01F 1.500(6) .
C00X C01P 1.384(7) .
C00Y H00Y 0.9300 .
C00Z C01D 1.353(6) .
C00Z C01F 1.455(7) .
C00Z C01G 1.556(6) .
C010 H01A 0.9700 .
C010 H01B 0.9700 .
C012 H012 0.9300 .
C014 C01C 1.509(6) .
C014 C01F 1.384(6) .
C014 C01N 1.456(6) .
C017 H017 0.9300 .
C017 C013 1.484(8) .
C01A H01C 0.9700 .
C01A H01D 0.9700 .
C01A C01I 1.556(8) .
C01C C018 1.452(6) .
C01C C24 1.542(11) .
C01C C62 1.588(10) .
C01D C01E 1.377(6) .
C01E C01H 1.506(6) .
C01E C01N 1.396(6) .
C01G C5AA 1.555(7) .
C01G C6 1.500(8) .
C01H C11 1.572(10) .
C01H C12 1.516(11) .
C01I H01E 0.9700 .
C01I H01F 0.9700 .
C01J H01J 0.9300 .
C01J C01P 1.391(7) .
C01N C015 1.472(7) .
C01P H01P 0.9300 .
C01X H01X 0.9300 .
C01X C013 1.392(8) .
C01X C01V 1.354(8) .
C013 C01B 1.371(7) .
C01B H01G 0.9300 .
C01B C018 1.429(7) .
C018 C015 1.388(7) .
C015 C01V 1.433(8) .
C01V H01V 0.9300 .
C6AA H6AA 0.9700 .
C6AA H6AB 0.9700 .
C6AA H6AC 0.9700 .
C6AA H6AD 0.9700 .
C6AA C1AA 1.527(8) .
C6AA C31 1.57(2) .
C6AA C31A 1.473(9) .
C5AA H5AA 0.9700 .
C5AA H5AB 0.9700 .
C5AA C1AA 1.500(7) .
C4 H4A 0.9700 .
C4 H4B 0.9700 .
C4 C8 1.492(7) .
C6 H6A 0.9700 .
C6 H6B 0.9700 .
C6 C23 1.461(10) .
C1AA H1AA 0.9700 .
C1AA H1AB 0.9700 .
C8 H8A 0.9700 .
C8 H8B 0.9700 .
C8 C4AA 1.457(8) .
C11 H11A 0.9700 .
C11 H11B 0.9700 .
C11 C16 1.613(13) .
C12 H12A 0.9700 .
C12 H12B 0.9700 .
C12 C14 1.440(15) .
C13 H13A 0.9700 .
C13 H13B 0.9700 .
C13 C14 1.593(15) .
C13 C26 1.527(16) .
C14 H14A 0.9700 .
C14 H14B 0.9700 .
C16 H16A 0.9700 .
C16 H16B 0.9700 .
C16 C27 1.486(14) .
C22 H22A 0.9700 .
C22 H22B 0.9700 .
C22 H22C 0.9700 .
C22 H22D 0.9700 .
C22 C23 1.516(12) .
C22 C2AA 1.681(19) .
C22 C2AB 1.593(18) .
C23 H23A 0.9700 .
C23 H23B 0.9700 .
C24 H24A 0.9700 .
C24 H24B 0.9700 .
C24 C0AA 1.376(17) .
C0AA H0AA 0.9700 .
C0AA H0AB 0.9700 .
C0AA C7 1.525(16) .
C7 H7A 0.9700 .
C7 H7B 0.9700 .
C7 C25 1.557(19) .
C25 H25A 0.9600 .
C25 H25B 0.9600 .
C25 H25C 0.9600 .
C27 H27A 0.9700 .
C27 H27B 0.9700 .
C27 C61 1.440(17) .
C2AA H2AA 0.9600 .
C2AA H2AB 0.9600 .
C2AA H2AC 0.9600 .
C26 H26A 0.9600 .
C26 H26B 0.9600 .
C26 H26C 0.9600 .
C31 H31A 0.9600 .
C31 H31B 0.9600 .
C31 H31C 0.9600 .
C4AA H4AA 0.9700 .
C4AA H4AB 0.9700 .
C4AA C3AA 1.453(11) .
C3AA H3AA 0.9600 .
C3AA H3AB 0.9600 .
C3AA H3AC 0.9600 .
C31A H31D 0.9600 .
C31A H31E 0.9600 .
C31A H31F 0.9600 .
C2AB H2AD 0.9600 .
C2AB H2AE 0.9600 .
C2AB H2AF 0.9600 .
C61 H61A 0.9600 .
C61 H61B 0.9600 .
C61 H61C 0.9600 .
C63 H63A 0.9700 .
C63 H63B 0.9700 .
C63 C64 1.526(11) .
C62 H62A 0.9700 .
C62 H62B 0.9700 .
C62 C65 1.645(18) .
C64 H64A 0.9700 .
C64 H64B 0.9700 .
C64 C1 1.553(14) .
C65 H65A 0.9700 .
C65 H65B 0.9700 .
C65 C2 1.321(19) .
C1 H1A 0.9700 .
C1 H1B 0.9700 .
C1 C3 1.64(4) .
C2 H2A 0.9700 .
C2 H2B 0.9700 .
C2 C7AA 1.67(3) .
C3 H3A 0.9600 .
C3 H3B 0.9600 .
C3 H3C 0.9600 .
C7AA H7AA 0.9600 .
C7AA H7AB 0.9600 .
C7AA H7AC 0.9600 .

loop_
_geom_torsion_atom_site_label_1
_geom_torsion_atom_site_label_2
_geom_torsion_atom_site_label_3
_geom_torsion_atom_site_label_4
_geom_torsion
_geom_torsion_site_symmetry_1
_geom_torsion_site_symmetry_2
_geom_torsion_site_symmetry_3
_geom_torsion_site_symmetry_4
N001 C005 C008 C00S -179.3(3) . . . .
N001 C005 C00E N002 -58.2(4) . . . .
N001 C005 C00E C00O -179.8(3) . . . .
N001 C007 C00C C00B 8.7(7) . . . .
N001 C007 C00C C01J -169.7(5) . . . .
N002 C00E C00O C010 -178.6(3) . . . .
N003 C009 C00K N004 -61.9(5) . . . .
N003 C009 C00K C01I -179.6(3) . . . .
N004 C00K C01I C01A -177.7(4) . . . .
N004 C017 C013 C01X -175.6(7) . . . .
N004 C017 C013 C01B 6.8(10) . . . .
C005 N001 C007 C00C -179.4(4) . . . .
C005 C008 C00S C010 57.4(5) . . . .
C005 C00E C00O C010 -57.5(5) . . . .
C006 C009 C00K N004 176.0(4) . . . .
C006 C009 C00K C01I 58.2(5) . . . .
C006 C00G C01A C01I -55.0(7) . . . .
C007 N001 C005 C008 -109.4(4) . . . .
C007 N001 C005 C00E 128.8(4) . . . .
C007 C00C C01J C01P 179.4(6) . . . .
C008 C005 C00E N002 179.9(3) . . . .
C008 C005 C00E C00O 58.2(4) . . . .
C008 C00S C010 C00O -56.0(5) . . . .
C009 N003 C00M C00D 177.2(3) . . . .
C009 C006 C00G C01A 55.8(5) . . . .
C009 C00K C01I C01A -58.2(5) . . . .
C00A C00B C00C C007 -176.3(4) . . . .
C00A C00B C00C C01J 2.0(7) . . . .
C00A C00X C01F C00Z 7.5(5) . . . .
C00A C00X C01F C014 -172.6(5) . . . .
C00A C00X C01P C01J -0.5(10) . . . .
C00A C01G C5AA C1AA -53.3(5) . . . .
C00A C01G C6 C23 54.2(6) . . . .
C00B C00A C00X C01F 177.3(4) . . . .
C00B C00A C00X C01P 3.4(8) . . . .
C00B C00A C01G C00Z -179.1(4) . . . .
C00B C00A C01G C5AA -62.5(5) . . . .
C00B C00A C01G C6 61.0(6) . . . .
C00B C00C C01J C01P 0.9(10) . . . .
C00C C01J C01P C00X -1.7(11) . . . .
C00D C00H C00U C00R -2.7(6) . . . .
C00D C00H C00U C00W -179.5(4) . . . .
C00E N002 C00F C00I 177.8(4) . . . 3_545
C00E C005 C008 C00S -58.0(4) . . . .
C00E C00O C010 C00S 57.0(5) . . . .
C00F N002 C00E C005 110.5(4) . . . .
C00F N002 C00E C00O -128.0(4) . . . .
C00F C00I C00Y C00L 179.8(5) 2_445 . . .
C00F C00I C012 C00P -179.5(5) 2_445 . . .
C00G C006 C009 N003 179.8(3) . . . .
C00G C006 C009 C00K -57.8(5) . . . .
C00G C01A C01I C00K 56.8(7) . . . .
C00H C00D C00M N003 -166.6(4) . . . .
C00H C00D C00V C00T 1.4(6) . . . .
C00H C00U C00W C00N 178.6(4) . . . 3_545
C00H C00U C00W C4 59.9(5) . . . .
C00H C00U C00W C63 -62.5(6) . . . .
C00J C00L C00Y C00I -2.8(8) . . . .
C00J C00P C012 C00I 2.4(8) . . . .
C00J C00P C01H C01E -1.2(7) . . . .
C00J C00P C01H C11 117.7(6) . . . .
C00J C00P C01H C12 -123.4(6) . . . .
C00J C01D C01E C01H -1.1(6) . . . .
C00J C01D C01E C01N -180.0(5) . . . .
C00K N004 C017 C013 -176.8(5) . . . .
C00L C00J C00P C012 -5.5(8) . . . .
C00L C00J C00P C01H 175.9(5) . . . .
C00L C00J C01D C00Z 10.5(9) . . . .
C00L C00J C01D C01E -174.3(5) . . . .
C00M N003 C009 C006 -112.5(4) . . . .
C00M N003 C009 C00K 125.4(4) . . . .
C00M C00D C00H C00U -179.3(4) . . . .
C00M C00D C00V C00T -178.2(4) . . . .
C00N C00Q C00R C00T -179.4(4) 3_545 . . .
C00N C00Q C00R C00T -5.8(8) . . . .
C00N C00Q C00R C00U 176.3(5) . . . .
C00N C00Q C00R C00U 2.7(4) 3_545 . . .
C00N C00W C4 C8 -43.4(5) 3_545 . . .
C00N C00W C63 C64 52.6(6) 3_545 . . .
C00P C00J C00L C00Y 5.7(8) . . . .
C00P C00J C01D C00Z -175.0(5) . . . .
C00P C00J C01D C01E 0.2(5) . . . .
C00P C01H C11 C16 -51.4(7) . . . .
C00P C01H C12 C14 60.4(8) . . . .
C00Q C00N C00Q C00N -5.2(8) 2_445 . . 3_545
C00Q C00N C00Q C00R -178.1(3) 2_445 . . .
C00Q C00R C00T C00V -177.3(4) . . . .
C00Q C00R C00U C00H -179.9(4) . . . .
C00Q C00R C00U C00W -2.8(5) . . . .
C00R C00T C00V C00D -2.1(7) . . . .
C00R C00U C00W C00N 1.7(5) . . . 3_545
C00R C00U C00W C4 -117.0(4) . . . .
C00R C00U C00W C63 120.6(4) . . . .
C00T C00R C00U C00H 2.0(6) . . . .
C00T C00R C00U C00W 179.1(4) . . . .
C00U C00R C00T C00V 0.4(6) . . . .
C00U C00W C4 C8 66.3(5) . . . .
C00U C00W C63 C64 -55.8(6) . . . .
C00V C00D C00H C00U 1.0(6) . . . .
C00V C00D C00M N003 13.0(6) . . . .
C00W C00N C00Q C00N 176.8(3) 2_445 . . 3_545
C00W C00N C00Q C00R 3.9(8) 2_445 . . .
C00W C4 C8 C4AA 176.3(4) . . . .
C00W C63 C64 C1 -173.6(9) . . . .
C00X C00A C00B C00C -4.2(7) . . . .
C00X C00A C01G C00Z 10.7(5) . . . .
C00X C00A C01G C5AA 127.3(4) . . . .
C00X C00A C01G C6 -109.3(5) . . . .
C00Y C00I C012 C00P 0.5(8) . . . .
C00Z C01D C01E C01H 174.9(5) . . . .
C00Z C01D C01E C01N -3.9(8) . . . .
C00Z C01G C5AA C1AA 54.7(5) . . . .
C00Z C01G C6 C23 -56.3(6) . . . .
C012 C00I C00Y C00L -0.3(8) . . . .
C012 C00P C01H C01E -179.7(5) . . . .
C012 C00P C01H C11 -60.8(8) . . . .
C012 C00P C01H C12 58.1(8) . . . .
C014 C01C C018 C01B 178.6(5) . . . .
C014 C01C C018 C015 -0.7(6) . . . .
C014 C01C C24 C0AA 36.3(11) . . . .
C014 C01C C62 C65 -53.6(8) . . . .
C014 C01N C015 C018 -1.3(6) . . . .
C014 C01N C015 C01V -178.2(8) . . . .
C017 N004 C00K C009 122.3(5) . . . .
C017 N004 C00K C01I -118.3(5) . . . .
C017 C013 C01B C018 175.6(6) . . . .
C01C C014 C01F C00X -2.0(9) . . . .
C01C C014 C01F C00Z 177.9(5) . . . .
C01C C014 C01N C01E -179.8(5) . . . .
C01C C014 C01N C015 0.9(6) . . . .
C01C C018 C015 C01N 1.3(7) . . . .
C01C C018 C015 C01V 178.7(7) . . . .
C01C C24 C0AA C7 -169.4(8) . . . .
C01C C62 C65 C2 -176.6(17) . . . .
C01D C00J C00L C00Y 179.6(5) . . . .
C01D C00J C00P C012 179.2(5) . . . .
C01D C00J C00P C01H 0.7(6) . . . .
C01D C00Z C01F C00X -177.9(4) . . . .
C01D C00Z C01F C014 2.2(7) . . . .
C01D C00Z C01G C00A 171.3(5) . . . .
C01D C00Z C01G C5AA 57.1(6) . . . .
C01D C00Z C01G C6 -70.8(6) . . . .
C01D C01E C01H C00P 1.4(7) . . . .
C01D C01E C01H C11 -113.6(5) . . . .
C01D C01E C01H C12 115.6(6) . . . .
C01D C01E C01N C014 2.3(8) . . . .
C01D C01E C01N C015 -178.8(7) . . . .
C01E C01H C11 C16 57.8(7) . . . .
C01E C01H C12 C14 -49.5(9) . . . .
C01E C01N C015 C018 179.7(6) . . . .
C01E C01N C015 C01V 2.9(14) . . . .
C01F C00X C01P C01J -172.6(6) . . . .
C01F C00Z C01D C00J 176.3(5) . . . .
C01F C00Z C01D C01E 1.7(7) . . . .
C01F C00Z C01G C00A -5.4(5) . . . .
C01F C00Z C01G C5AA -119.6(4) . . . .
C01F C00Z C01G C6 112.5(4) . . . .
C01F C014 C01C C018 178.3(5) . . . .
C01F C014 C01C C24 63.8(7) . . . .
C01F C014 C01C C62 -66.7(7) . . . .
C01F C014 C01N C01E 1.5(7) . . . .
C01F C014 C01N C015 -177.7(5) . . . .
C01G C00A C00B C00C -174.0(4) . . . .
C01G C00A C00X C01F -12.0(6) . . . .
C01G C00A C00X C01P 174.1(5) . . . .
C01G C00Z C01D C00J -0.2(9) . . . .
C01G C00Z C01D C01E -174.8(5) . . . .
C01G C00Z C01F C00X -0.8(5) . . . .
C01G C00Z C01F C014 179.2(4) . . . .
C01G C5AA C1AA C6AA 178.7(4) . . . .
C01G C6 C23 C22 -173.6(7) . . . .
C01H C00P C012 C00I -179.3(6) . . . .
C01H C01E C01N C014 -176.5(5) . . . .
C01H C01E C01N C015 2.4(11) . . . .
C01H C11 C16 C27 -173.7(10) . . . .
C01H C12 C14 C13 -173.3(7) . . . .
C01N C014 C01C C018 -0.2(6) . . . .
C01N C014 C01C C24 -114.7(6) . . . .
C01N C014 C01C C62 114.9(5) . . . .
C01N C014 C01F C00X 176.4(5) . . . .
C01N C014 C01F C00Z -3.7(7) . . . .
C01N C01E C01H C00P -179.7(5) . . . .
C01N C01E C01H C11 65.2(7) . . . .
C01N C01E C01H C12 -65.5(8) . . . .
C01N C015 C01V C01X 175.9(8) . . . .
C01P C00X C01F C00Z -179.7(6) . . . .
C01P C00X C01F C014 0.2(11) . . . .
C01X C013 C01B C018 -2.1(10) . . . .
C013 C01X C01V C015 0.7(16) . . . .
C013 C01B C018 C01C -177.1(6) . . . .
C013 C01B C018 C015 2.1(9) . . . .
C01B C018 C015 C01N -178.0(5) . . . .
C01B C018 C015 C01V -0.6(10) . . . .
C018 C01C C24 C0AA -74.2(10) . . . .
C018 C01C C62 C65 56.6(8) . . . .
C018 C015 C01V C01X -0.7(13) . . . .
C01V C01X C013 C017 -177.0(9) . . . .
C01V C01X C013 C01B 0.7(13) . . . .
C5AA C01G C6 C23 175.8(5) . . . .
C4 C00W C63 C64 -177.6(5) . . . .
C4 C8 C4AA C3AA -177.9(5) . . . .
C6 C01G C5AA C1AA -176.3(4) . . . .
C11 C01H C12 C14 178.2(7) . . . .
C11 C16 C27 C61 112(7) . . . .
C12 C01H C11 C16 -168.1(6) . . . .
C24 C01C C018 C01B -63.0(8) . . . .
C24 C01C C018 C015 117.8(6) . . . .
C24 C01C C62 C65 177.1(7) . . . .
C24 C0AA C7 C25 166.4(15) . . . .
C2AA C22 C23 C6 8.2(13) . . . .
C26 C13 C14 C12 75.2(17) . . . .
C31 C6AA C1AA C5AA 66(2) . . . .
C31A C6AA C1AA C5AA -178.7(5) . . . .
C2AB C22 C23 C6 -176.7(10) . . . .
C63 C00W C4 C8 -173.9(4) . . . .
C63 C64 C1 C3 45(2) . . . .
C62 C01C C018 C01B 61.9(7) . . . .
C62 C01C C018 C015 -117.4(6) . . . .
C62 C01C C24 C0AA 164.7(9) . . . .
C62 C65 C2 C7AA -177(2) . . . .

loop_
_smtbx_masks_void_nr
_smtbx_masks_void_average_x
_smtbx_masks_void_average_y
_smtbx_masks_void_average_z
_smtbx_masks_void_volume
_smtbx_masks_void_count_electrons
1 -0.281 -0.543 -0.421 10409.2 3055.8
2 0.000 0.000 0.172 55.1 12.8
3 0.000 0.000 0.380 18.8 0.0
4 0.061 0.854 0.141 13.7 4.6
5 0.127 0.606 0.808 13.7 4.6
6 0.146 0.207 0.141 13.7 4.6
7 0.333 0.667 0.838 55.1 12.8
8 0.333 0.667 0.047 18.8 0.0
9 0.394 0.521 0.808 13.7 4.6
10 0.460 0.272 0.474 13.7 4.6
11 0.479 0.873 0.808 13.7 4.6
12 0.667 0.333 0.505 55.1 12.8
13 0.667 0.333 0.713 18.8 0.0
14 0.728 0.188 0.474 13.7 4.6
15 0.793 0.939 0.141 13.7 4.6
16 0.812 0.540 0.474 13.7 4.6
